data_4327860
loop_
_publ_author_name
'Cai-Hong Zhan'
'Fei Wang'
'Yao Kang'
'Jian Zhang'

_publ_section_title
;
 Lanthanide-Thiophene-2,5-dicarboxylate Frameworks: Ionothermal Synthesis,
 Helical Structures, Photoluminescent Properties, and
 Single-Crystal-to-Single-Crystal Guest Exchange
;
_journal_name_full 'Inorganic Chemistry'
_journal_page_first 523
_journal_page_last 530
_journal_paper_doi 10.1021/ic201986m
_journal_volume 51
_journal_year 2012
_chemical_formula_moiety 'C37 H48 N10 Nd2 O19 S3'
_chemical_formula_sum 'C37 H48 N10 Nd2 O19 S3'
_chemical_formula_weight 1321.51
_chemical_name_systematic
; 
 ? 
;
_space_group_IT_number 13
_symmetry_cell_setting monoclinic
_symmetry_space_group_name_Hall '-P 2yc'
_symmetry_space_group_name_H-M 'P 1 2/c 1'
_atom_sites_solution_hydrogens geom
_atom_sites_solution_primary direct
_atom_sites_solution_secondary difmap
_audit_creation_method SHELXL-97
_cell_angle_alpha 90.00
_cell_angle_beta 114.738(7)
_cell_angle_gamma 90.00
_cell_formula_units_Z 4
_cell_length_a 17.0072(19)
_cell_length_b 12.1455(7)
_cell_length_c 27.524(3)
_cell_measurement_temperature 293(2)
_cell_volume 5163.6(9)
_computing_cell_refinement 'Bruker XSCANS'
_computing_data_collection 'Bruker XSCANS'
_computing_data_reduction 'Bruker SHELXTL'
_computing_molecular_graphics 'Bruker SHELXTL'
_computing_publication_material 'Bruker SHELXTL'
_computing_structure_refinement 'SHELXL-97 (Sheldrick, 1997)'
_computing_structure_solution 'SHELXS-97 (Sheldrick, 1990)'
_diffrn_ambient_temperature 293(2)
_diffrn_detector_area_resol_mean none
_diffrn_measured_fraction_theta_full 0.996
_diffrn_measured_fraction_theta_max 0.996
_diffrn_measurement_device_type 'Bruker P4'
_diffrn_measurement_method '\w scans'
_diffrn_radiation_monochromator graphite
_diffrn_radiation_source 'fine-focus sealed tube'
_diffrn_radiation_type MoK\a
_diffrn_radiation_wavelength 0.71073
_diffrn_reflns_av_R_equivalents 0.0441
_diffrn_reflns_av_sigmaI/netI 0.0428
_diffrn_reflns_limit_h_max 20
_diffrn_reflns_limit_h_min -20
_diffrn_reflns_limit_k_max 14
_diffrn_reflns_limit_k_min -14
_diffrn_reflns_limit_l_max 22
_diffrn_reflns_limit_l_min -32
_diffrn_reflns_number 31711
_diffrn_reflns_theta_full 25.00
_diffrn_reflns_theta_max 25.00
_diffrn_reflns_theta_min 2.08
_diffrn_standards_decay_% none
_diffrn_standards_interval_count none
_diffrn_standards_interval_time none
_diffrn_standards_number none
_exptl_absorpt_coefficient_mu 2.190
_exptl_absorpt_correction_type none
_exptl_crystal_density_diffrn 1.700
_exptl_crystal_density_meas 1.698
_exptl_crystal_description block
_exptl_crystal_F_000 2640
_exptl_crystal_size_max .19
_exptl_crystal_size_mid .15
_exptl_crystal_size_min .11
_refine_diff_density_max 1.807
_refine_diff_density_min -1.784
_refine_diff_density_rms 0.335
_refine_ls_extinction_method none
_refine_ls_goodness_of_fit_ref 1.127
_refine_ls_hydrogen_treatment constr
_refine_ls_matrix_type full
_refine_ls_number_parameters 600
_refine_ls_number_reflns 9075
_refine_ls_number_restraints 15
_refine_ls_restrained_S_all 1.129
_refine_ls_R_factor_all 0.0575
_refine_ls_R_factor_gt 0.0501
_refine_ls_shift/su_max 0.002
_refine_ls_shift/su_mean 0.000
_refine_ls_structure_factor_coef Fsqd
_refine_ls_weighting_details 'calc w=1/[\s^2^(Fo^2^)+(0.0793P)^2^+27.1400P] where P=(Fo^2^+2Fc^2^)/3'
_refine_ls_weighting_scheme calc
_refine_ls_wR_factor_gt 0.1447
_refine_ls_wR_factor_ref 0.1565
_reflns_number_gt 8205
_reflns_number_total 9075
_reflns_threshold_expression >2sigma(I)
_cod_data_source_file ic201986m_si_002_10.cif
_cod_data_source_block 8b
_cod_database_code 4327860

loop_
_symmetry_equiv_pos_as_xyz
'x, y, z'
'-x, y, -z+1/2'
'-x, -y, -z'
'x, -y, z-1/2'

loop_
_atom_site_label
_atom_site_type_symbol
_atom_site_fract_x
_atom_site_fract_y
_atom_site_fract_z
_atom_site_U_iso_or_equiv
_atom_site_adp_type
_atom_site_occupancy
_atom_site_symmetry_multiplicity
_atom_site_calc_flag
_atom_site_refinement_flags
Nd1 Nd 0.43362(2) -0.02740(3) 0.418985(13) 0.02289(13) Uani 1 1 d .
Nd2 Nd 0.04357(2) 0.49908(3) 0.082816(14) 0.02684(13) Uani 1 1 d .
S1 S 0.26361(12) 0.23017(15) 0.24148(7) 0.0350(4) Uani 1 1 d .
S2 S 0.78916(11) 0.20991(16) 0.52757(7) 0.0372(4) Uani 1 1 d .
S3 S 0.23676(11) 0.27527(16) 0.46174(7) 0.0372(4) Uani 1 1 d .
O1 O 0.3891(3) 0.1048(4) 0.3372(2) 0.0404(12) Uani 1 1 d .
O2 O 0.2996(3) -0.0284(4) 0.3335(2) 0.0400(13) Uani 1 1 d .
O3 O 0.0535(4) 0.2995(5) 0.1127(2) 0.0486(14) Uani 1 1 d .
O4 O 0.1717(3) 0.3989(4) 0.1543(2) 0.0403(12) Uani 1 1 d .
O5 O 0.6419(3) 0.0888(4) 0.52792(19) 0.0372(11) Uani 1 1 d .
O6 O 0.5591(3) 0.0930(5) 0.4399(2) 0.0404(12) Uani 1 1 d .
O7 O 0.9456(3) 0.3889(4) 0.4880(2) 0.0391(12) Uani 1 1 d .
O8 O 0.9509(4) 0.3349(5) 0.5653(2) 0.0488(14) Uani 1 1 d .
O9 O 0.1000(3) 0.4203(4) 0.4651(2) 0.0388(12) Uani 1 1 d .
O10 O 0.1487(3) 0.4201(5) 0.5545(2) 0.0456(13) Uani 1 1 d .
O11 O 0.3419(3) 0.1304(4) 0.4252(2) 0.0434(13) Uani 1 1 d .
O12 O 0.4539(3) 0.1122(4) 0.50245(19) 0.0320(11) Uani 1 1 d .
O13 O 0.5019(4) -0.0976(5) 0.3623(2) 0.0530(15) Uani 1 1 d .
O14 O 0.3991(4) -0.2236(4) 0.4012(2) 0.0471(14) Uani 1 1 d .
O15 O -0.0115(4) 0.4970(5) 0.1519(2) 0.0509(15) Uani 1 1 d .
O16 O 0.1215(4) 0.6424(6) 0.1497(3) 0.0657(18) Uani 1 1 d D
O17 O -0.1474(6) -0.2992(9) 0.1929(4) 0.093(3) Uani 1 1 d .
O18 O 0.4548(19) -0.662(3) 0.3983(12) 0.365(17) Uiso 1 1 d D
H18A H 0.4255 -0.7147 0.3996 0.548 Uiso 1 1 calc R
O19 O -0.1041(18) 0.1481(12) -0.0633(15) 0.57(4) Uani 1 1 d D
H19A H -0.1238 0.1529 -0.0959 0.862 Uiso 1 1 calc R
N1 N 0.5761(17) 0.027(2) 0.3399(10) 0.224(11) Uiso 1 1 d .
H1A H 0.5653 0.0815 0.3558 0.269 Uiso 1 1 calc R
N2 N 0.590(2) -0.1253(19) 0.3223(13) 0.38(2) Uani 1 1 d .
H2A H 0.5896 -0.1961 0.3235 0.453 Uiso 1 1 calc R
N3 N 0.4223(6) -0.3465(7) 0.4689(3) 0.071(2) Uani 1 1 d .
H3A H 0.4734 -0.3246 0.4899 0.086 Uiso 1 1 calc R
N4 N 0.3064(6) -0.3627(7) 0.3967(4) 0.069(2) Uani 1 1 d .
H4A H 0.2693 -0.3497 0.3645 0.082 Uiso 1 1 calc R
N5 N -0.0609(6) 0.3297(8) 0.1667(4) 0.072(2) Uani 1 1 d .
H5A H -0.0321 0.2882 0.1547 0.086 Uiso 1 1 calc R
N6 N -0.1044(7) 0.4773(9) 0.1917(4) 0.082(3) Uani 1 1 d .
H6A H -0.1105 0.5465 0.1958 0.098 Uiso 1 1 calc R
N7 N 0.2690(9) 0.633(9) 0.1773(19) 1.00(10) Uiso 1 1 d D
H7A H 0.2750 0.6294 0.1478 1.197 Uiso 1 1 calc R
N8 N 0.2177(11) 0.695(4) 0.2342(8) 0.46(4) Uani 1 1 d D
H8A H 0.1812 0.7154 0.2466 0.546 Uiso 1 1 calc R
N9 N -0.1325(7) -0.1166(9) 0.1761(5) 0.099(4) Uani 1 1 d .
H9A H -0.1751 -0.0919 0.1820 0.119 Uiso 1 1 calc R
N10 N -0.0397(6) -0.2359(10) 0.1720(4) 0.086(3) Uani 1 1 d .
H10A H -0.0115 -0.2967 0.1769 0.103 Uiso 1 1 calc R
C1 C 0.2512(5) 0.1028(6) 0.2633(3) 0.0341(15) Uani 1 1 d .
C2 C 0.1772(6) 0.0539(7) 0.2301(3) 0.055(2) Uani 1 1 d .
H2B H 0.1603 -0.0161 0.2357 0.066 Uiso 1 1 calc R
C3 C 0.1283(6) 0.1209(7) 0.1860(3) 0.056(2) Uani 1 1 d .
H3B H 0.0755 0.0997 0.1590 0.067 Uiso 1 1 calc R
C4 C 0.1660(5) 0.2188(6) 0.1870(3) 0.0361(16) Uani 1 1 d .
C5 C 0.3177(4) 0.0569(6) 0.3143(3) 0.0322(15) Uani 1 1 d .
C6 C 0.1289(5) 0.3103(6) 0.1491(3) 0.0359(16) Uani 1 1 d .
C7 C 0.6944(4) 0.1835(6) 0.4736(3) 0.0332(15) Uani 1 1 d .
C8 C 0.6918(5) 0.2347(7) 0.4290(3) 0.049(2) Uani 1 1 d .
H8B H 0.6441 0.2319 0.3961 0.059 Uiso 1 1 calc R
C9 C 0.7679(5) 0.2921(7) 0.4374(3) 0.046(2) Uani 1 1 d .
H9B H 0.7768 0.3295 0.4106 0.055 Uiso 1 1 calc R
C10 C 0.8269(4) 0.2868(6) 0.4889(3) 0.0338(15) Uani 1 1 d .
C11 C 0.6261(4) 0.1159(6) 0.4811(3) 0.0316(15) Uani 1 1 d .
C12 C 0.9122(4) 0.3391(6) 0.5150(3) 0.0346(16) Uani 1 1 d .
C13 C 0.2350(5) 0.3412(6) 0.5156(3) 0.0374(16) Uani 1 1 d .
C14 C 0.3123(6) 0.3332(9) 0.5589(4) 0.062(3) Uani 1 1 d .
H14A H 0.3240 0.3670 0.5915 0.074 Uiso 1 1 calc R
C15 C 0.3722(6) 0.2690(9) 0.5493(4) 0.062(3) Uani 1 1 d .
H15A H 0.4281 0.2550 0.5747 0.075 Uiso 1 1 calc R
C16 C 0.3397(5) 0.2291(6) 0.4982(3) 0.0379(17) Uani 1 1 d .
C17 C 0.1547(4) 0.3991(6) 0.5114(3) 0.0332(15) Uani 1 1 d .
C18 C 0.3814(4) 0.1533(6) 0.4736(3) 0.0306(15) Uani 1 1 d .
C19 C 0.6380(17) -0.068(2) 0.2982(10) 0.186(10) Uiso 1 1 d .
H19B H 0.6986 -0.0894 0.3141 0.223 Uiso 1 1 calc R
H19C H 0.6141 -0.0804 0.2598 0.223 Uiso 1 1 calc R
C20 C 0.6271(16) 0.0377(19) 0.3100(9) 0.158(8) Uiso 1 1 d .
H20A H 0.5969 0.0805 0.2777 0.190 Uiso 1 1 calc R
H20B H 0.6823 0.0724 0.3312 0.190 Uiso 1 1 calc R
C21 C 0.5476(9) -0.0704(12) 0.3414(5) 0.082(3) Uani 1 1 d .
C22 C 0.3768(9) -0.4339(9) 0.4825(5) 0.087(4) Uani 1 1 d .
H22A H 0.3602 -0.4113 0.5107 0.104 Uiso 1 1 calc R
H22B H 0.4117 -0.5002 0.4934 0.104 Uiso 1 1 calc R
C23 C 0.2963(10) -0.4510(8) 0.4287(6) 0.087(4) Uani 1 1 d .
H23A H 0.2976 -0.5224 0.4133 0.104 Uiso 1 1 calc R
H23B H 0.2429 -0.4437 0.4332 0.104 Uiso 1 1 calc R
C24 C 0.3768(6) -0.3039(6) 0.4208(3) 0.0435(19) Uani 1 1 d .
C25 C -0.1452(8) 0.3944(12) 0.2090(5) 0.082(4) Uani 1 1 d .
H25A H -0.2074 0.4048 0.1938 0.099 Uiso 1 1 calc R
H25B H -0.1230 0.3931 0.2477 0.099 Uiso 1 1 calc R
C26 C -0.1210(8) 0.2884(12) 0.1877(5) 0.083(4) Uani 1 1 d .
H26A H -0.0934 0.2353 0.2161 0.099 Uiso 1 1 calc R
H26B H -0.1715 0.2549 0.1598 0.099 Uiso 1 1 calc R
C27 C -0.0559(5) 0.4381(9) 0.1683(3) 0.051(2) Uani 1 1 d .
C28 C 0.337(7) 0.607(9) 0.2307(19) 1.19(17) Uiso 1 1 d D
H28A H 0.3947 0.6229 0.2328 1.433 Uiso 1 1 calc R
H28B H 0.3347 0.5316 0.2410 1.433 Uiso 1 1 calc R
C29 C 0.3105(15) 0.692(3) 0.2654(13) 0.295(18) Uiso 1 1 d D
H29A H 0.3254 0.6639 0.3012 0.354 Uiso 1 1 calc R
H29B H 0.3368 0.7633 0.2674 0.354 Uiso 1 1 calc R
C30 C 0.1947(10) 0.662(2) 0.1815(7) 0.182(9) Uiso 1 1 d D
C31 C -0.0783(12) -0.0483(13) 0.1604(8) 0.123(6) Uani 1 1 d .
H31A H -0.0465 0.0048 0.1880 0.148 Uiso 1 1 calc R
H31B H -0.1116 -0.0098 0.1272 0.148 Uiso 1 1 calc R
C32 C -0.0167(8) -0.1350(12) 0.1532(6) 0.101(5) Uani 1 1 d .
H32A H -0.0265 -0.1412 0.1160 0.122 Uiso 1 1 calc R
H32B H 0.0435 -0.1162 0.1745 0.122 Uiso 1 1 calc R
C33 C -0.1097(7) -0.2223(12) 0.1806(5) 0.075(3) Uani 1 1 d .
C34 C 0.4654(17) -0.666(3) 0.3472(10) 0.81(9) Uani 1 1 d D
H34A H 0.5018 -0.7284 0.3484 0.974 Uiso 1 1 calc R
H34B H 0.4091 -0.6785 0.3180 0.974 Uiso 1 1 calc R
C35 C 0.503(2) -0.568(4) 0.3353(15) 0.75(9) Uani 1 1 d D
H35A H 0.4983 -0.5730 0.2994 1.129 Uiso 1 1 calc R
H35B H 0.5623 -0.5626 0.3600 1.129 Uiso 1 1 calc R
H35C H 0.4718 -0.5046 0.3385 1.129 Uiso 1 1 calc R
C36 C -0.152(2) 0.061(2) -0.0482(13) 0.30(3) Uani 1 1 d D
H36A H -0.2130 0.0797 -0.0614 0.362 Uiso 1 1 calc R
H36B H -0.1466 -0.0097 -0.0627 0.362 Uiso 1 1 calc R
C37 C -0.111(3) 0.060(3) 0.0103(13) 0.48(5) Uani 1 1 d D
H37A H -0.1383 0.0046 0.0231 0.713 Uiso 1 1 calc R
H37B H -0.1172 0.1304 0.0238 0.713 Uiso 1 1 calc R
H37C H -0.0507 0.0424 0.0225 0.713 Uiso 1 1 calc R

loop_
_atom_site_aniso_label
_atom_site_aniso_U_11
_atom_site_aniso_U_22
_atom_site_aniso_U_33
_atom_site_aniso_U_23
_atom_site_aniso_U_13
_atom_site_aniso_U_12
Nd1 0.0197(2) 0.0252(2) 0.0239(2) 0.00341(13) 0.00927(15) 0.00129(13)
Nd2 0.0202(2) 0.0305(2) 0.0301(2) 0.00760(14) 0.01087(16) 0.00261(13)
S1 0.0360(9) 0.0332(9) 0.0331(9) 0.0080(7) 0.0116(8) 0.0052(7)
S2 0.0295(9) 0.0462(10) 0.0336(9) 0.0025(8) 0.0110(7) -0.0126(8)
S3 0.0267(9) 0.0459(10) 0.0349(9) -0.0051(8) 0.0088(7) 0.0136(7)
O1 0.036(3) 0.045(3) 0.033(3) 0.008(2) 0.009(2) -0.006(2)
O2 0.032(3) 0.041(3) 0.031(3) 0.011(2) -0.002(2) -0.007(2)
O3 0.043(3) 0.043(3) 0.044(3) 0.014(3) 0.002(3) 0.005(2)
O4 0.036(3) 0.043(3) 0.038(3) 0.014(2) 0.011(2) 0.007(2)
O5 0.031(3) 0.048(3) 0.035(3) 0.005(2) 0.017(2) -0.010(2)
O6 0.029(3) 0.053(3) 0.041(3) 0.003(2) 0.016(2) -0.014(2)
O7 0.032(3) 0.032(3) 0.063(3) -0.001(2) 0.030(3) -0.008(2)
O8 0.047(3) 0.049(3) 0.042(3) 0.002(3) 0.009(3) -0.020(3)
O9 0.019(2) 0.048(3) 0.046(3) -0.009(2) 0.010(2) 0.005(2)
O10 0.044(3) 0.052(3) 0.048(3) -0.003(3) 0.027(3) 0.015(3)
O11 0.046(3) 0.047(3) 0.034(3) 0.003(2) 0.013(2) 0.025(3)
O12 0.026(2) 0.032(2) 0.035(3) 0.008(2) 0.009(2) 0.012(2)
O13 0.059(4) 0.059(4) 0.062(4) 0.001(3) 0.046(3) 0.003(3)
O14 0.070(4) 0.028(3) 0.048(3) -0.001(2) 0.029(3) -0.007(3)
O15 0.050(4) 0.069(4) 0.045(3) 0.009(3) 0.032(3) -0.007(3)
O16 0.046(4) 0.065(4) 0.068(4) -0.018(3) 0.006(3) -0.011(3)
O17 0.078(6) 0.115(7) 0.100(6) -0.001(6) 0.052(5) 0.016(5)
O19 0.54(5) 0.060(8) 1.52(12) -0.04(3) 0.83(7) -0.022(16)
N2 0.62(5) 0.20(2) 0.68(5) 0.12(3) 0.63(5) 0.14(3)
N3 0.083(6) 0.053(5) 0.066(5) 0.018(4) 0.020(5) -0.002(4)
N4 0.080(6) 0.052(5) 0.068(5) 0.009(4) 0.025(5) -0.018(4)
N5 0.073(6) 0.078(6) 0.085(6) 0.012(5) 0.052(5) -0.017(5)
N6 0.093(7) 0.087(7) 0.100(8) 0.023(6) 0.074(7) 0.003(5)
N8 0.107(15) 0.94(9) 0.30(3) -0.40(5) 0.067(18) -0.08(3)
N9 0.068(6) 0.085(7) 0.139(10) -0.049(7) 0.038(6) 0.008(6)
N10 0.074(6) 0.100(8) 0.093(7) -0.033(6) 0.043(6) 0.006(6)
C1 0.037(4) 0.030(3) 0.030(4) 0.008(3) 0.009(3) 0.007(3)
C2 0.054(5) 0.046(5) 0.043(5) 0.017(4) -0.002(4) -0.009(4)
C3 0.046(5) 0.054(5) 0.040(5) 0.017(4) -0.009(4) -0.001(4)
C4 0.037(4) 0.038(4) 0.029(4) 0.007(3) 0.010(3) 0.007(3)
C5 0.031(4) 0.034(4) 0.028(3) 0.004(3) 0.009(3) 0.008(3)
C6 0.038(4) 0.042(4) 0.028(4) 0.008(3) 0.014(3) 0.009(3)
C7 0.031(4) 0.039(4) 0.033(4) -0.002(3) 0.017(3) -0.012(3)
C8 0.039(4) 0.066(6) 0.032(4) 0.007(4) 0.004(3) -0.025(4)
C9 0.040(4) 0.065(5) 0.037(4) 0.005(4) 0.020(3) -0.017(4)
C10 0.030(4) 0.033(4) 0.040(4) 0.001(3) 0.017(3) -0.008(3)
C11 0.024(3) 0.034(4) 0.040(4) 0.001(3) 0.016(3) -0.005(3)
C12 0.030(4) 0.029(3) 0.049(4) -0.002(3) 0.020(3) -0.003(3)
C13 0.038(4) 0.040(4) 0.035(4) 0.001(3) 0.016(3) 0.013(3)
C14 0.055(5) 0.078(7) 0.043(5) -0.012(5) 0.012(4) 0.032(5)
C15 0.040(5) 0.082(7) 0.051(5) -0.012(5) 0.005(4) 0.028(5)
C16 0.029(4) 0.042(4) 0.037(4) 0.004(3) 0.008(3) 0.014(3)
C17 0.030(4) 0.032(4) 0.042(4) -0.004(3) 0.019(3) 0.002(3)
C18 0.030(3) 0.030(3) 0.035(4) 0.003(3) 0.016(3) 0.006(3)
C21 0.096(9) 0.085(8) 0.093(8) 0.002(7) 0.067(8) -0.001(7)
C22 0.135(12) 0.045(6) 0.092(9) 0.019(6) 0.060(9) 0.000(7)
C23 0.127(11) 0.035(5) 0.124(11) 0.003(6) 0.077(10) -0.014(6)
C24 0.057(5) 0.024(4) 0.049(5) -0.004(3) 0.021(4) 0.000(3)
C25 0.071(7) 0.122(11) 0.069(7) 0.027(7) 0.043(6) -0.009(7)
C26 0.074(7) 0.112(10) 0.069(7) 0.035(7) 0.037(6) -0.012(7)
C27 0.036(4) 0.077(6) 0.039(5) 0.019(4) 0.015(4) 0.004(4)
C31 0.131(14) 0.093(10) 0.176(17) -0.051(11) 0.094(13) -0.034(10)
C32 0.077(8) 0.105(11) 0.135(12) -0.054(10) 0.057(8) -0.029(8)
C33 0.049(6) 0.104(10) 0.065(7) -0.028(7) 0.016(5) -0.005(6)
C34 0.31(5) 0.87(12) 0.67(9) 0.61(9) -0.38(6) -0.46(7)
C35 0.10(2) 1.4(2) 0.60(9) 0.80(12) 0.01(4) -0.04(6)
C36 0.22(3) 0.17(3) 0.48(7) -0.17(4) 0.12(4) -0.03(3)
C37 0.60(10) 0.43(7) 0.62(9) 0.36(7) 0.47(8) 0.44(7)

loop_
_atom_type_symbol
_atom_type_description
_atom_type_scat_dispersion_real
_atom_type_scat_dispersion_imag
_atom_type_scat_source
C C 0.0033 0.0016 'International Tables Vol C Tables 4.2.6.8 and 6.1.1.4'
H H 0.0000 0.0000 'International Tables Vol C Tables 4.2.6.8 and 6.1.1.4'
N N 0.0061 0.0033 'International Tables Vol C Tables 4.2.6.8 and 6.1.1.4'
Nd Nd -0.1943 3.0179 'International Tables Vol C Tables 4.2.6.8 and 6.1.1.4'
O O 0.0106 0.0060 'International Tables Vol C Tables 4.2.6.8 and 6.1.1.4'
S S 0.1246 0.1234 'International Tables Vol C Tables 4.2.6.8 and 6.1.1.4'

loop_
_geom_angle_atom_site_label_1
_geom_angle_atom_site_label_2
_geom_angle_atom_site_label_3
_geom_angle
_geom_angle_site_symmetry_1
_geom_angle_site_symmetry_3
O5 Nd1 O12 75.70(16) 3_656 3_656
O5 Nd1 O6 132.02(17) 3_656 .
O12 Nd1 O6 76.14(17) 3_656 .
O5 Nd1 O14 71.34(19) 3_656 .
O12 Nd1 O14 78.48(18) 3_656 .
O6 Nd1 O14 137.6(2) . .
O5 Nd1 O13 141.7(2) 3_656 .
O12 Nd1 O13 90.75(19) 3_656 .
O6 Nd1 O13 76.1(2) . .
O14 Nd1 O13 70.9(2) . .
O5 Nd1 O2 93.50(17) 3_656 .
O12 Nd1 O2 154.42(16) 3_656 .
O6 Nd1 O2 125.88(17) . .
O14 Nd1 O2 76.09(18) . .
O13 Nd1 O2 83.5(2) . .
O5 Nd1 O11 72.25(19) 3_656 .
O12 Nd1 O11 122.64(16) 3_656 .
O6 Nd1 O11 91.89(19) . .
O14 Nd1 O11 130.4(2) . .
O13 Nd1 O11 141.03(19) . .
O2 Nd1 O11 73.79(18) . .
O5 Nd1 O1 132.24(17) 3_656 .
O12 Nd1 O1 149.73(16) 3_656 .
O6 Nd1 O1 75.21(17) . .
O14 Nd1 O1 117.83(18) . .
O13 Nd1 O1 73.06(19) . .
O2 Nd1 O1 50.85(16) . .
O11 Nd1 O1 68.02(17) . .
O5 Nd1 O12 66.51(16) 3_656 .
O12 Nd1 O12 75.06(16) 3_656 .
O6 Nd1 O12 69.14(16) . .
O14 Nd1 O12 134.38(16) . .
O13 Nd1 O12 144.63(18) . .
O2 Nd1 O12 122.28(16) . .
O11 Nd1 O12 48.84(14) . .
O1 Nd1 O12 103.33(16) . .
O5 Nd1 C5 113.14(18) 3_656 .
O12 Nd1 C5 169.07(18) 3_656 .
O6 Nd1 C5 100.68(19) . .
O14 Nd1 C5 97.9(2) . .
O13 Nd1 C5 78.3(2) . .
O2 Nd1 C5 25.44(18) . .
O11 Nd1 C5 67.54(18) . .
O1 Nd1 C5 25.47(18) . .
O12 Nd1 C5 113.89(17) . .
O5 Nd1 C18 65.24(18) 3_656 .
O12 Nd1 C18 98.73(17) 3_656 .
O6 Nd1 C18 81.76(19) . .
O14 Nd1 C18 135.65(19) . .
O13 Nd1 C18 153.1(2) . .
O2 Nd1 C18 97.50(19) . .
O11 Nd1 C18 24.20(17) . .
O1 Nd1 C18 86.67(18) . .
O12 Nd1 C18 24.81(16) . .
C5 Nd1 C18 91.07(19) . .
O9 Nd2 O7 75.22(17) 2 2_655
O9 Nd2 O10 133.57(18) 2 4_565
O7 Nd2 O10 69.71(18) 2_655 4_565
O9 Nd2 O15 78.1(2) 2 .
O7 Nd2 O15 143.02(19) 2_655 .
O10 Nd2 O15 145.5(2) 4_565 .
O9 Nd2 O16 141.5(2) 2 .
O7 Nd2 O16 141.7(2) 2_655 .
O10 Nd2 O16 73.6(2) 4_565 .
O15 Nd2 O16 71.9(2) . .
O9 Nd2 O8 78.59(19) 2 4_465
O7 Nd2 O8 123.11(17) 2_655 4_465
O10 Nd2 O8 95.9(2) 4_565 4_465
O15 Nd2 O8 74.9(2) . 4_465
O16 Nd2 O8 70.8(2) . 4_465
O9 Nd2 O3 73.52(17) 2 .
O7 Nd2 O3 73.66(18) 2_655 .
O10 Nd2 O3 122.0(2) 4_565 .
O15 Nd2 O3 74.6(2) . .
O16 Nd2 O3 119.2(2) . .
O8 Nd2 O3 142.1(2) 4_465 .
O9 Nd2 O4 124.74(17) 2 .
O7 Nd2 O4 91.65(17) 2_655 .
O10 Nd2 O4 86.23(18) 4_565 .
O15 Nd2 O4 82.97(19) . .
O16 Nd2 O4 75.1(2) . .
O8 Nd2 O4 143.72(18) 4_465 .
O3 Nd2 O4 51.41(17) . .
O9 Nd2 O7 67.29(16) 2 4_465
O7 Nd2 O7 74.63(16) 2_655 4_465
O10 Nd2 O7 74.68(17) 4_565 4_465
O15 Nd2 O7 117.26(18) . 4_465
O16 Nd2 O7 106.0(2) . 4_465
O8 Nd2 O7 48.69(16) 4_465 4_465
O3 Nd2 O7 134.42(16) . 4_465
O4 Nd2 O7 159.37(15) . 4_465
O9 Nd2 C6 98.87(19) 2 .
O7 Nd2 C6 83.34(19) 2_655 .
O10 Nd2 C6 106.1(2) 4_565 .
O15 Nd2 C6 76.0(2) . .
O16 Nd2 C6 96.7(2) . .
O8 Nd2 C6 150.7(2) 4_465 .
O3 Nd2 C6 25.61(19) . .
O4 Nd2 C6 25.88(19) . .
O7 Nd2 C6 156.26(18) 4_465 .
O9 Nd2 C12 66.41(18) 2 4_465
O7 Nd2 C12 98.59(19) 2_655 4_465
O10 Nd2 C12 89.57(19) 4_565 4_465
O15 Nd2 C12 93.6(2) . 4_465
O16 Nd2 C12 91.7(2) . 4_465
O8 Nd2 C12 24.65(19) 4_465 4_465
O3 Nd2 C12 139.78(18) . 4_465
O4 Nd2 C12 166.83(19) . 4_465
O7 Nd2 C12 25.04(17) 4_465 4_465
C6 Nd2 C12 163.8(2) . 4_465
C1 S1 C4 91.0(4) . .
C7 S2 C10 91.3(3) . .
C13 S3 C16 91.7(4) . .
C5 O1 Nd1 91.0(4) . .
C5 O2 Nd1 96.0(4) . .
C6 O3 Nd2 93.7(5) . .
C6 O4 Nd2 93.1(4) . .
C11 O5 Nd1 139.7(4) . 3_656
C11 O6 Nd1 135.7(4) . .
C12 O7 Nd2 159.7(5) . 2_655
C12 O7 Nd2 85.6(4) . 4_666
Nd2 O7 Nd2 105.37(16) 2_655 4_666
C12 O8 Nd2 100.2(4) . 4_666
C17 O9 Nd2 141.5(4) . 2
C17 O10 Nd2 138.0(5) . 4_566
C18 O11 Nd1 99.8(4) . .
C18 O12 Nd1 157.9(5) . 3_656
C18 O12 Nd1 88.3(4) . .
Nd1 O12 Nd1 104.94(16) 3_656 .
C21 O13 Nd1 142.0(8) . .
C24 O14 Nd1 139.7(5) . .
C27 O15 Nd2 140.3(6) . .
C30 O16 Nd2 138.0(12) . .
C34 O18 H18A 109.5 . .
C36 O19 H19A 109.5 . .
C21 N1 C20 116(2) . .
C21 N1 H1A 122.1 . .
C20 N1 H1A 122.1 . .
C21 N2 C19 119(2) . .
C21 N2 H2A 120.7 . .
C19 N2 H2A 120.7 . .
C24 N3 C22 113.0(9) . .
C24 N3 H3A 123.5 . .
C22 N3 H3A 123.5 . .
C24 N4 C23 114.4(9) . .
C24 N4 H4A 122.8 . .
C23 N4 H4A 122.8 . .
C27 N5 C26 112.2(10) . .
C27 N5 H5A 123.9 . .
C26 N5 H5A 123.9 . .
C27 N6 C25 113.6(11) . .
C27 N6 H6A 123.2 . .
C25 N6 H6A 123.2 . .
C30 N7 C28 110(6) . .
C30 N7 H7A 125.0 . .
C28 N7 H7A 125.0 . .
C30 N8 C29 112(2) . .
C30 N8 H8A 124.2 . .
C29 N8 H8A 124.2 . .
C33 N9 C31 112.7(11) . .
C33 N9 H9A 123.6 . .
C31 N9 H9A 123.6 . .
C33 N10 C32 111.0(12) . .
C33 N10 H10A 124.5 . .
C32 N10 H10A 124.5 . .
C2 C1 C5 126.7(7) . .
C2 C1 S1 112.3(5) . .
C5 C1 S1 120.9(5) . .
C1 C2 C3 112.2(8) . .
C1 C2 H2B 123.9 . .
C3 C2 H2B 123.9 . .
C4 C3 C2 112.8(7) . .
C4 C3 H3B 123.6 . .
C2 C3 H3B 123.6 . .
C3 C4 C6 126.3(7) . .
C3 C4 S1 111.6(5) . .
C6 C4 S1 122.0(6) . .
O1 C5 O2 121.8(6) . .
O1 C5 C1 119.5(6) . .
O2 C5 C1 118.7(6) . .
O1 C5 Nd1 63.5(4) . .
O2 C5 Nd1 58.5(3) . .
C1 C5 Nd1 173.5(5) . .
O3 C6 O4 121.4(6) . .
O3 C6 C4 118.4(7) . .
O4 C6 C4 120.2(6) . .
O3 C6 Nd2 60.7(4) . .
O4 C6 Nd2 61.1(4) . .
C4 C6 Nd2 172.4(5) . .
C8 C7 C11 129.6(6) . .
C8 C7 S2 111.3(5) . .
C11 C7 S2 119.0(5) . .
C7 C8 C9 113.6(7) . .
C7 C8 H8B 123.2 . .
C9 C8 H8B 123.2 . .
C10 C9 C8 112.2(7) . .
C10 C9 H9B 123.9 . .
C8 C9 H9B 123.9 . .
C9 C10 C12 129.9(7) . .
C9 C10 S2 111.5(5) . .
C12 C10 S2 118.5(5) . .
O5 C11 O6 126.7(6) . .
O5 C11 C7 116.2(6) . .
O6 C11 C7 117.2(6) . .
O8 C12 O7 120.6(7) . .
O8 C12 C10 118.4(6) . .
O7 C12 C10 121.0(7) . .
O8 C12 Nd2 55.1(4) . 4_666
O7 C12 Nd2 69.3(4) . 4_666
C10 C12 Nd2 157.4(5) . 4_666
C14 C13 C17 128.2(7) . .
C14 C13 S3 111.6(6) . .
C17 C13 S3 120.2(5) . .
C13 C14 C15 113.0(8) . .
C13 C14 H14A 123.5 . .
C15 C14 H14A 123.5 . .
C16 C15 C14 112.4(7) . .
C16 C15 H15A 123.8 . .
C14 C15 H15A 123.8 . .
C15 C16 C18 128.6(7) . .
C15 C16 S3 111.2(6) . .
C18 C16 S3 120.2(5) . .
O9 C17 O10 126.9(6) . .
O9 C17 C13 116.2(6) . .
O10 C17 C13 116.9(6) . .
O11 C18 O12 122.2(6) . .
O11 C18 C16 118.7(6) . .
O12 C18 C16 119.1(6) . .
O11 C18 Nd1 56.0(3) . .
O12 C18 Nd1 66.9(4) . .
C16 C18 Nd1 168.4(5) . .
C20 C19 N2 101(2) . .
C20 C19 H19B 111.6 . .
N2 C19 H19B 111.6 . .
C20 C19 H19C 111.6 . .
N2 C19 H19C 111.6 . .
H19B C19 H19C 109.4 . .
C19 C20 N1 103(2) . .
C19 C20 H20A 111.2 . .
N1 C20 H20A 111.2 . .
C19 C20 H20B 111.2 . .
N1 C20 H20B 111.2 . .
H20A C20 H20B 109.1 . .
O13 C21 N2 131.4(16) . .
O13 C21 N1 127.2(18) . .
N2 C21 N1 100.7(19) . .
N3 C22 C23 101.9(9) . .
N3 C22 H22A 111.4 . .
C23 C22 H22A 111.4 . .
N3 C22 H22B 111.4 . .
C23 C22 H22B 111.4 . .
H22A C22 H22B 109.3 . .
N4 C23 C22 101.5(9) . .
N4 C23 H23A 111.5 . .
C22 C23 H23A 111.5 . .
N4 C23 H23B 111.5 . .
C22 C23 H23B 111.5 . .
H23A C23 H23B 109.3 . .
O14 C24 N4 125.9(8) . .
O14 C24 N3 125.5(8) . .
N4 C24 N3 108.6(8) . .
N6 C25 C26 102.7(9) . .
N6 C25 H25A 111.2 . .
C26 C25 H25A 111.2 . .
N6 C25 H25B 111.2 . .
C26 C25 H25B 111.2 . .
H25A C25 H25B 109.1 . .
N5 C26 C25 101.9(10) . .
N5 C26 H26A 111.4 . .
C25 C26 H26A 111.4 . .
N5 C26 H26B 111.4 . .
C25 C26 H26B 111.4 . .
H26A C26 H26B 109.2 . .
O15 C27 N5 126.9(9) . .
O15 C27 N6 124.0(10) . .
N5 C27 N6 109.1(9) . .
N7 C28 C29 99(3) . .
N7 C28 H28A 111.9 . .
C29 C28 H28A 111.9 . .
N7 C28 H28B 111.9 . .
C29 C28 H28B 111.9 . .
H28A C28 H28B 109.6 . .
N8 C29 C28 100(5) . .
N8 C29 H29A 111.7 . .
C28 C29 H29A 111.7 . .
N8 C29 H29B 111.7 . .
C28 C29 H29B 111.7 . .
H29A C29 H29B 109.5 . .
O16 C30 N7 126.8(17) . .
O16 C30 N8 124.5(15) . .
N7 C30 N8 107.4(15) . .
N9 C31 C32 101.5(12) . .
N9 C31 H31A 111.5 . .
C32 C31 H31A 111.5 . .
N9 C31 H31B 111.5 . .
C32 C31 H31B 111.5 . .
H31A C31 H31B 109.3 . .
N10 C32 C31 103.3(11) . .
N10 C32 H32A 111.1 . .
C31 C32 H32A 111.1 . .
N10 C32 H32B 111.1 . .
C31 C32 H32B 111.1 . .
H32A C32 H32B 109.1 . .
O17 C33 N10 123.8(13) . .
O17 C33 N9 125.4(12) . .
N10 C33 N9 110.8(13) . .
C35 C34 O18 115.2(16) . .
C35 C34 H34A 108.5 . .
O18 C34 H34A 108.5 . .
C35 C34 H34B 108.5 . .
O18 C34 H34B 108.5 . .
H34A C34 H34B 107.5 . .
C34 C35 H35A 109.5 . .
C34 C35 H35B 109.5 . .
H35A C35 H35B 109.5 . .
C34 C35 H35C 109.5 . .
H35A C35 H35C 109.5 . .
H35B C35 H35C 109.5 . .
C37 C36 O19 104.5(14) . .
C37 C36 H36A 110.8 . .
O19 C36 H36A 110.9 . .
C37 C36 H36B 110.9 . .
O19 C36 H36B 110.9 . .
H36A C36 H36B 108.9 . .
C36 C37 H37A 109.5 . .
C36 C37 H37B 109.5 . .
H37A C37 H37B 109.5 . .
C36 C37 H37C 109.5 . .
H37A C37 H37C 109.5 . .
H37B C37 H37C 109.5 . .

loop_
_geom_bond_atom_site_label_1
_geom_bond_atom_site_label_2
_geom_bond_distance
_geom_bond_site_symmetry_2
Nd1 O5 2.432(5) 3_656
Nd1 O12 2.436(4) 3_656
Nd1 O6 2.449(5) .
Nd1 O14 2.454(5) .
Nd1 O13 2.455(5) .
Nd1 O2 2.498(5) .
Nd1 O11 2.521(5) .
Nd1 O1 2.606(5) .
Nd1 O12 2.758(5) .
Nd1 C5 2.912(7) .
Nd1 C18 2.997(7) .
Nd2 O9 2.434(5) 2
Nd2 O7 2.435(5) 2_655
Nd2 O10 2.437(5) 4_565
Nd2 O15 2.446(6) .
Nd2 O16 2.476(6) .
Nd2 O8 2.480(5) 4_465
Nd2 O3 2.543(5) .
Nd2 O4 2.551(5) .
Nd2 O7 2.792(5) 4_465
Nd2 C6 2.911(7) .
Nd2 C12 2.975(7) 4_465
S1 C1 1.704(7) .
S1 C4 1.715(7) .
S2 C7 1.704(7) .
S2 C10 1.730(7) .
S3 C13 1.697(7) .
S3 C16 1.708(7) .
O1 C5 1.253(9) .
O2 C5 1.258(9) .
O3 C6 1.261(9) .
O4 C6 1.272(9) .
O5 C11 1.245(8) .
O5 Nd1 2.432(5) 3_656
O6 C11 1.256(8) .
O7 C12 1.263(9) .
O7 Nd2 2.435(5) 2_655
O7 Nd2 2.792(5) 4_666
O8 C12 1.261(9) .
O8 Nd2 2.480(5) 4_666
O9 C17 1.250(9) .
O9 Nd2 2.434(5) 2
O10 C17 1.257(9) .
O10 Nd2 2.437(5) 4_566
O11 C18 1.247(8) .
O12 C18 1.258(8) .
O12 Nd1 2.436(4) 3_656
O13 C21 1.191(12) .
O14 C24 1.248(9) .
O15 C27 1.253(11) .
O16 C30 1.208(15) .
O17 C33 1.257(15) .
O18 C34 1.492(10) .
O18 H18A 0.8200 .
O19 C36 1.494(10) .
O19 H19A 0.8200 .
N1 C21 1.28(3) .
N1 C20 1.43(3) .
N1 H1A 0.8600 .
N2 C21 1.244(19) .
N2 C19 1.43(3) .
N2 H2A 0.8600 .
N3 C24 1.329(11) .
N3 C22 1.451(14) .
N3 H3A 0.8600 .
N4 C24 1.311(11) .
N4 C23 1.444(13) .
N4 H4A 0.8600 .
N5 C27 1.319(14) .
N5 C26 1.458(12) .
N5 H5A 0.8600 .
N6 C27 1.330(13) .
N6 C25 1.414(14) .
N6 H6A 0.8600 .
N7 C30 1.362(17) .
N7 C28 1.48(2) .
N7 H7A 0.8600 .
N8 C30 1.395(15) .
N8 C29 1.448(18) .
N8 H8A 0.8600 .
N9 C33 1.332(16) .
N9 C31 1.435(19) .
N9 H9A 0.8600 .
N10 C33 1.317(14) .
N10 C32 1.446(18) .
N10 H10A 0.8600 .
C1 C2 1.346(11) .
C1 C5 1.494(9) .
C2 C3 1.409(11) .
C2 H2B 0.9300 .
C3 C4 1.347(12) .
C3 H3B 0.9300 .
C4 C6 1.473(10) .
C7 C8 1.359(10) .
C7 C11 1.507(9) .
C8 C9 1.402(10) .
C8 H8B 0.9300 .
C9 C10 1.352(10) .
C9 H9B 0.9300 .
C10 C12 1.466(9) .
C12 Nd2 2.975(7) 4_666
C13 C14 1.358(11) .
C13 C17 1.497(9) .
C14 C15 1.394(12) .
C14 H14A 0.9300 .
C15 C16 1.366(11) .
C15 H15A 0.9300 .
C16 C18 1.487(10) .
C19 C20 1.36(3) .
C19 H19B 0.9700 .
C19 H19C 0.9700 .
C20 H20A 0.9700 .
C20 H20B 0.9700 .
C22 C23 1.553(18) .
C22 H22A 0.9700 .
C22 H22B 0.9700 .
C23 H23A 0.9700 .
C23 H23B 0.9700 .
C25 C26 1.540(18) .
C25 H25A 0.9700 .
C25 H25B 0.9700 .
C26 H26A 0.9700 .
C26 H26B 0.9700 .
C28 C29 1.59(2) .
C28 H28A 0.9700 .
C28 H28B 0.9700 .
C29 H29A 0.9700 .
C29 H29B 0.9700 .
C31 C32 1.555(19) .
C31 H31A 0.9700 .
C31 H31B 0.9700 .
C32 H32A 0.9700 .
C32 H32B 0.9700 .
C34 C35 1.444(10) .
C34 H34A 0.9700 .
C34 H34B 0.9700 .
C35 H35A 0.9600 .
C35 H35B 0.9600 .
C35 H35C 0.9600 .
C36 C37 1.465(10) .
C36 H36A 0.9700 .
C36 H36B 0.9700 .
C37 H37A 0.9600 .
C37 H37B 0.9600 .
C37 H37C 0.9600 .

loop_
_geom_hbond_atom_site_label_D
_geom_hbond_atom_site_label_H
_geom_hbond_atom_site_label_A
_geom_hbond_distance_DH
_geom_hbond_distance_HA
_geom_hbond_distance_DA
_geom_hbond_angle_DHA
_geom_hbond_site_symmetry_A
N4 H4A O17 0.86 2.11 2.900(13) 153.4 2
N6 H6A O17 0.86 1.97 2.815(14) 168.3 1_565
N8 H8A O17 0.86 1.98 2.73(2) 144.9 2_565
N9 H9A O2 0.86 2.12 2.944(11) 159.5 2

loop_
_geom_torsion_atom_site_label_1
_geom_torsion_atom_site_label_2
_geom_torsion_atom_site_label_3
_geom_torsion_atom_site_label_4
_geom_torsion
_geom_torsion_site_symmetry_1
_geom_torsion_site_symmetry_4
O5 Nd1 O1 C5 -47.8(5) 3_656 .
O12 Nd1 O1 C5 158.8(4) 3_656 .
O6 Nd1 O1 C5 178.1(5) . .
O14 Nd1 O1 C5 41.7(5) . .
O13 Nd1 O1 C5 98.5(4) . .
O2 Nd1 O1 C5 2.9(4) . .
O11 Nd1 O1 C5 -83.6(4) . .
O12 Nd1 O1 C5 -118.0(4) . .
C18 Nd1 O1 C5 -99.5(4) . .
O5 Nd1 O2 C5 142.0(5) 3_656 .
O12 Nd1 O2 C5 -154.4(4) 3_656 .
O6 Nd1 O2 C5 -8.7(5) . .
O14 Nd1 O2 C5 -148.2(5) . .
O13 Nd1 O2 C5 -76.3(5) . .
O11 Nd1 O2 C5 71.6(5) . .
O1 Nd1 O2 C5 -2.9(4) . .
O12 Nd1 O2 C5 77.7(5) . .
C18 Nd1 O2 C5 76.5(5) . .
O9 Nd2 O3 C6 -171.6(5) 2 .
O7 Nd2 O3 C6 109.4(5) 2_655 .
O10 Nd2 O3 C6 56.9(5) 4_565 .
O15 Nd2 O3 C6 -89.8(5) . .
O16 Nd2 O3 C6 -31.3(5) . .
O8 Nd2 O3 C6 -127.2(4) 4_465 .
O4 Nd2 O3 C6 3.6(4) . .
O7 Nd2 O3 C6 157.0(4) 4_465 .
C12 Nd2 O3 C6 -166.7(4) 4_465 .
O9 Nd2 O4 C6 2.1(5) 2 .
O7 Nd2 O4 C6 -71.0(4) 2_655 .
O10 Nd2 O4 C6 -140.6(4) 4_565 .
O15 Nd2 O4 C6 72.3(4) . .
O16 Nd2 O4 C6 145.4(5) . .
O8 Nd2 O4 C6 124.6(5) 4_465 .
O3 Nd2 O4 C6 -3.5(4) . .
O7 Nd2 O4 C6 -118.5(5) 4_465 .
C12 Nd2 O4 C6 147.8(8) 4_465 .
O5 Nd1 O6 C11 30.7(8) 3_656 .
O12 Nd1 O6 C11 -24.9(7) 3_656 .
O14 Nd1 O6 C11 -79.8(7) . .
O13 Nd1 O6 C11 -119.2(7) . .
O2 Nd1 O6 C11 169.5(6) . .
O11 Nd1 O6 C11 98.3(7) . .
O1 Nd1 O6 C11 164.9(7) . .
O12 Nd1 O6 C11 54.1(7) . .
C5 Nd1 O6 C11 165.8(7) . .
C18 Nd1 O6 C11 76.2(7) . .
O5 Nd1 O11 C18 68.9(5) 3_656 .
O12 Nd1 O11 C18 9.8(5) 3_656 .
O6 Nd1 O11 C18 -65.0(5) . .
O14 Nd1 O11 C18 113.3(5) . .
O13 Nd1 O11 C18 -135.0(4) . .
O2 Nd1 O11 C18 168.1(5) . .
O1 Nd1 O11 C18 -138.2(5) . .
O12 Nd1 O11 C18 -5.1(4) . .
C5 Nd1 O11 C18 -165.7(5) . .
O5 Nd1 O12 C18 -81.5(4) 3_656 .
O12 Nd1 O12 C18 -162.1(5) 3_656 .
O6 Nd1 O12 C18 117.3(4) . .
O14 Nd1 O12 C18 -105.5(4) . .
O13 Nd1 O12 C18 128.5(4) . .
O2 Nd1 O12 C18 -2.8(4) . .
O11 Nd1 O12 C18 5.0(4) . .
O1 Nd1 O12 C18 49.1(4) . .
C5 Nd1 O12 C18 24.6(4) . .
O5 Nd1 O12 Nd1 80.6(2) 3_656 3_656
O12 Nd1 O12 Nd1 0.0 3_656 3_656
O6 Nd1 O12 Nd1 -80.6(2) . 3_656
O14 Nd1 O12 Nd1 56.6(3) . 3_656
O13 Nd1 O12 Nd1 -69.4(3) . 3_656
O2 Nd1 O12 Nd1 159.34(16) . 3_656
O11 Nd1 O12 Nd1 167.1(3) . 3_656
O1 Nd1 O12 Nd1 -148.81(17) . 3_656
C5 Nd1 O12 Nd1 -173.34(19) . 3_656
C18 Nd1 O12 Nd1 162.1(5) . 3_656
O5 Nd1 O13 C21 -167.5(12) 3_656 .
O12 Nd1 O13 C21 -100.0(13) 3_656 .
O6 Nd1 O13 C21 -24.5(13) . .
O14 Nd1 O13 C21 -177.5(14) . .
O2 Nd1 O13 C21 105.0(13) . .
O11 Nd1 O13 C21 50.9(14) . .
O1 Nd1 O13 C21 54.0(13) . .
O12 Nd1 O13 C21 -35.3(14) . .
C5 Nd1 O13 C21 79.8(13) . .
C18 Nd1 O13 C21 11.2(15) . .
O5 Nd1 O14 C24 -16.3(8) 3_656 .
O12 Nd1 O14 C24 62.3(9) 3_656 .
O6 Nd1 O14 C24 116.4(9) . .
O13 Nd1 O14 C24 157.2(9) . .
O2 Nd1 O14 C24 -114.9(9) . .
O11 Nd1 O14 C24 -61.0(9) . .
O1 Nd1 O14 C24 -144.9(8) . .
O12 Nd1 O14 C24 6.9(10) . .
C5 Nd1 O14 C24 -128.1(9) . .
C18 Nd1 O14 C24 -28.4(10) . .
O9 Nd2 O15 C27 38.5(9) 2 .
O7 Nd2 O15 C27 -6.0(11) 2_655 .
O10 Nd2 O15 C27 -162.1(8) 4_565 .
O16 Nd2 O15 C27 -165.9(9) . .
O8 Nd2 O15 C27 119.7(9) 4_465 .
O3 Nd2 O15 C27 -37.5(9) . .
O4 Nd2 O15 C27 -89.3(9) . .
O7 Nd2 O15 C27 94.9(9) 4_465 .
C6 Nd2 O15 C27 -64.0(9) . .
C12 Nd2 O15 C27 103.4(9) 4_465 .
O9 Nd2 O16 C30 156.9(18) 2 .
O7 Nd2 O16 C30 -44(2) 2_655 .
O10 Nd2 O16 C30 -61.4(19) 4_565 .
O15 Nd2 O16 C30 116.3(19) . .
O8 Nd2 O16 C30 -163.8(19) 4_465 .
O3 Nd2 O16 C30 56.5(19) . .
O4 Nd2 O16 C30 29.0(19) . .
O7 Nd2 O16 C30 -129.6(19) 4_465 .
C6 Nd2 O16 C30 43.5(19) . .
C12 Nd2 O16 C30 -150.5(19) 4_465 .
C4 S1 C1 C2 1.1(7) . .
C4 S1 C1 C5 -178.5(6) . .
C5 C1 C2 C3 178.9(8) . .
S1 C1 C2 C3 -0.6(11) . .
C1 C2 C3 C4 -0.4(13) . .
C2 C3 C4 C6 -175.2(8) . .
C2 C3 C4 S1 1.2(11) . .
C1 S1 C4 C3 -1.3(7) . .
C1 S1 C4 C6 175.3(6) . .
Nd1 O1 C5 O2 -5.3(7) . .
Nd1 O1 C5 C1 173.5(6) . .
Nd1 O2 C5 O1 5.6(8) . .
Nd1 O2 C5 C1 -173.2(6) . .
C2 C1 C5 O1 169.9(8) . .
S1 C1 C5 O1 -10.6(10) . .
C2 C1 C5 O2 -11.3(12) . .
S1 C1 C5 O2 168.2(6) . .
C2 C1 C5 Nd1 -74(5) . .
S1 C1 C5 Nd1 105(4) . .
O5 Nd1 C5 O1 143.4(4) 3_656 .
O12 Nd1 C5 O1 -73.8(11) 3_656 .
O6 Nd1 C5 O1 -1.8(4) . .
O14 Nd1 C5 O1 -143.6(4) . .
O13 Nd1 C5 O1 -75.1(4) . .
O2 Nd1 C5 O1 -174.7(7) . .
O11 Nd1 C5 O1 85.8(4) . .
O12 Nd1 C5 O1 69.9(4) . .
C18 Nd1 C5 O1 80.0(4) . .
O5 Nd1 C5 O2 -41.9(5) 3_656 .
O12 Nd1 C5 O2 100.9(10) 3_656 .
O6 Nd1 C5 O2 172.8(4) . .
O14 Nd1 C5 O2 31.1(5) . .
O13 Nd1 C5 O2 99.6(5) . .
O11 Nd1 C5 O2 -99.5(5) . .
O1 Nd1 C5 O2 174.7(7) . .
O12 Nd1 C5 O2 -115.4(4) . .
C18 Nd1 C5 O2 -105.3(5) . .
O5 Nd1 C5 C1 25(5) 3_656 .
O12 Nd1 C5 C1 167(4) 3_656 .
O6 Nd1 C5 C1 -121(5) . .
O14 Nd1 C5 C1 98(5) . .
O13 Nd1 C5 C1 166(5) . .
O2 Nd1 C5 C1 67(4) . .
O11 Nd1 C5 C1 -33(4) . .
O1 Nd1 C5 C1 -119(5) . .
O12 Nd1 C5 C1 -49(5) . .
C18 Nd1 C5 C1 -39(5) . .
Nd2 O3 C6 O4 -6.6(8) . .
Nd2 O3 C6 C4 171.4(6) . .
Nd2 O4 C6 O3 6.6(8) . .
Nd2 O4 C6 C4 -171.4(6) . .
C3 C4 C6 O3 2.4(13) . .
S1 C4 C6 O3 -173.6(6) . .
C3 C4 C6 O4 -179.6(8) . .
S1 C4 C6 O4 4.4(10) . .
C3 C4 C6 Nd2 83(4) . .
S1 C4 C6 Nd2 -93(4) . .
O9 Nd2 C6 O3 8.2(5) 2 .
O7 Nd2 C6 O3 -65.7(5) 2_655 .
O10 Nd2 C6 O3 -132.3(4) 4_565 .
O15 Nd2 C6 O3 83.4(5) . .
O16 Nd2 C6 O3 152.8(5) . .
O8 Nd2 C6 O3 90.6(6) 4_465 .
O4 Nd2 C6 O3 -173.6(7) . .
O7 Nd2 C6 O3 -43.9(7) 4_465 .
C12 Nd2 C6 O3 32.2(10) 4_465 .
O9 Nd2 C6 O4 -178.3(4) 2 .
O7 Nd2 C6 O4 107.9(4) 2_655 .
O10 Nd2 C6 O4 41.3(5) 4_565 .
O15 Nd2 C6 O4 -103.0(4) . .
O16 Nd2 C6 O4 -33.6(5) . .
O8 Nd2 C6 O4 -95.8(5) 4_465 .
O3 Nd2 C6 O4 173.6(7) . .
O7 Nd2 C6 O4 129.7(5) 4_465 .
C12 Nd2 C6 O4 -154.2(6) 4_465 .
O9 Nd2 C6 C4 -77(4) 2 .
O7 Nd2 C6 C4 -150(4) 2_655 .
O10 Nd2 C6 C4 143(4) 4_565 .
O15 Nd2 C6 C4 -1(4) . .
O16 Nd2 C6 C4 68(4) . .
O8 Nd2 C6 C4 6(4) 4_465 .
O3 Nd2 C6 C4 -85(4) . .
O4 Nd2 C6 C4 102(4) . .
O7 Nd2 C6 C4 -129(4) 4_465 .
C12 Nd2 C6 C4 -52(4) 4_465 .
C10 S2 C7 C8 -2.0(7) . .
C10 S2 C7 C11 -178.8(6) . .
C11 C7 C8 C9 179.0(8) . .
S2 C7 C8 C9 2.6(11) . .
C7 C8 C9 C10 -1.9(12) . .
C8 C9 C10 C12 -176.7(8) . .
C8 C9 C10 S2 0.3(10) . .
C7 S2 C10 C9 0.9(7) . .
C7 S2 C10 C12 178.3(6) . .
Nd1 O5 C11 O6 -19.6(13) 3_656 .
Nd1 O5 C11 C7 160.0(5) 3_656 .
Nd1 O6 C11 O5 -9.7(12) . .
Nd1 O6 C11 C7 170.6(5) . .
C8 C7 C11 O5 -172.0(8) . .
S2 C7 C11 O5 4.1(9) . .
C8 C7 C11 O6 7.7(13) . .
S2 C7 C11 O6 -176.2(5) . .
Nd2 O8 C12 O7 24.3(8) 4_666 .
Nd2 O8 C12 C10 -154.4(6) 4_666 .
Nd2 O7 C12 O8 -145.3(11) 2_655 .
Nd2 O7 C12 O8 -21.2(7) 4_666 .
Nd2 O7 C12 C10 33.4(18) 2_655 .
Nd2 O7 C12 C10 157.5(6) 4_666 .
Nd2 O7 C12 Nd2 -124.1(13) 2_655 4_666
C9 C10 C12 O8 170.1(8) . .
S2 C10 C12 O8 -6.8(10) . .
C9 C10 C12 O7 -8.7(13) . .
S2 C10 C12 O7 174.5(5) . .
C9 C10 C12 Nd2 103.1(15) . 4_666
S2 C10 C12 Nd2 -73.8(15) . 4_666
C16 S3 C13 C14 3.5(8) . .
C16 S3 C13 C17 -176.8(7) . .
C17 C13 C14 C15 177.5(9) . .
S3 C13 C14 C15 -2.9(12) . .
C13 C14 C15 C16 0.3(14) . .
C14 C15 C16 C18 -176.4(9) . .
C14 C15 C16 S3 2.3(12) . .
C13 S3 C16 C15 -3.3(8) . .
C13 S3 C16 C18 175.5(7) . .
Nd2 O9 C17 O10 -2.3(13) 2 .
Nd2 O9 C17 C13 176.8(5) 2 .
Nd2 O10 C17 O9 2.2(13) 4_566 .
Nd2 O10 C17 C13 -176.9(5) 4_566 .
C14 C13 C17 O9 161.7(9) . .
S3 C13 C17 O9 -17.9(10) . .
C14 C13 C17 O10 -19.1(13) . .
S3 C13 C17 O10 161.3(6) . .
Nd1 O11 C18 O12 10.0(8) . .
Nd1 O11 C18 C16 -168.0(6) . .
Nd1 O12 C18 O11 -136.8(10) 3_656 .
Nd1 O12 C18 O11 -9.0(7) . .
Nd1 O12 C18 C16 41.2(16) 3_656 .
Nd1 O12 C18 C16 169.0(6) . .
Nd1 O12 C18 Nd1 -127.8(12) 3_656 .
C15 C16 C18 O11 -176.8(9) . .
S3 C16 C18 O11 4.6(10) . .
C15 C16 C18 O12 5.2(13) . .
S3 C16 C18 O12 -173.4(5) . .
C15 C16 C18 Nd1 124(2) . .
S3 C16 C18 Nd1 -55(3) . .
O5 Nd1 C18 O11 -102.0(5) 3_656 .
O12 Nd1 C18 O11 -171.7(5) 3_656 .
O6 Nd1 C18 O11 113.8(5) . .
O14 Nd1 C18 O11 -89.3(5) . .
O13 Nd1 C18 O11 78.9(6) . .
O2 Nd1 C18 O11 -11.5(5) . .
O1 Nd1 C18 O11 38.3(5) . .
O12 Nd1 C18 O11 170.8(7) . .
C5 Nd1 C18 O11 13.2(5) . .
O5 Nd1 C18 O12 87.2(4) 3_656 .
O12 Nd1 C18 O12 17.5(5) 3_656 .
O6 Nd1 C18 O12 -57.0(4) . .
O14 Nd1 C18 O12 99.9(4) . .
O13 Nd1 C18 O12 -91.9(5) . .
O2 Nd1 C18 O12 177.6(4) . .
O11 Nd1 C18 O12 -170.8(7) . .
O1 Nd1 C18 O12 -132.6(4) . .
C5 Nd1 C18 O12 -157.7(4) . .
O5 Nd1 C18 C16 -36(2) 3_656 .
O12 Nd1 C18 C16 -106(2) 3_656 .
O6 Nd1 C18 C16 179(100) . .
O14 Nd1 C18 C16 -24(2) . .
O13 Nd1 C18 C16 144(2) . .
O2 Nd1 C18 C16 54(2) . .
O11 Nd1 C18 C16 66(2) . .
O1 Nd1 C18 C16 104(2) . .
O12 Nd1 C18 C16 -124(3) . .
C5 Nd1 C18 C16 79(2) . .
C21 N2 C19 C20 6(4) . .
N2 C19 C20 N1 1(3) . .
C21 N1 C20 C19 -8(3) . .
Nd1 O13 C21 N2 163(2) . .
Nd1 O13 C21 N1 -6(3) . .
C19 N2 C21 O13 178(2) . .
C19 N2 C21 N1 -11(4) . .
C20 N1 C21 O13 -177.3(18) . .
C20 N1 C21 N2 11(3) . .
C24 N3 C22 C23 8.2(13) . .
C24 N4 C23 C22 2.5(13) . .
N3 C22 C23 N4 -5.9(12) . .
Nd1 O14 C24 N4 121.6(9) . .
Nd1 O14 C24 N3 -61.1(13) . .
C23 N4 C24 O14 -179.9(9) . .
C23 N4 C24 N3 2.5(12) . .
C22 N3 C24 O14 175.3(9) . .
C22 N3 C24 N4 -7.0(12) . .
C27 N6 C25 C26 -5.1(13) . .
C27 N5 C26 C25 -6.3(12) . .
N6 C25 C26 N5 6.4(12) . .
Nd2 O15 C27 N5 31.5(15) . .
Nd2 O15 C27 N6 -150.3(9) . .
C26 N5 C27 O15 -178.1(9) . .
C26 N5 C27 N6 3.5(13) . .
C25 N6 C27 O15 -177.1(9) . .
C25 N6 C27 N5 1.4(13) . .
C30 N7 C28 C29 -33(13) . .
C30 N8 C29 C28 -21(7) . .
N7 C28 C29 N8 31(10) . .
Nd2 O16 C30 N7 30(8) . .
Nd2 O16 C30 N8 -135(3) . .
C28 N7 C30 O16 -146(7) . .
C28 N7 C30 N8 21(11) . .
C29 N8 C30 O16 169(3) . .
C29 N8 C30 N7 2(7) . .
C33 N9 C31 C32 2.3(17) . .
C33 N10 C32 C31 8.9(15) . .
N9 C31 C32 N10 -6.4(16) . .
C32 N10 C33 O17 174.0(12) . .
C32 N10 C33 N9 -8.0(14) . .
C31 N9 C33 O17 -178.8(13) . .
C31 N9 C33 N10 3.3(16) . .
